data_7239226
loop_
_publ_author_name
'Fuchs, Christian'
'Edgar, Mark'
'Elsegood, Mark R. J.'
'Weaver, George W.'

_publ_section_title
;
 Studies on the double alkylation of
 2,2-disubstituted-1,3-dithiacycloalkane-S-oxides: synthesis of tertiary
 thiol derivatives
;
_journal_issue 44
_journal_name_full 'RSC Advances'
_journal_page_first 21911
_journal_paper_doi 10.1039/c3ra43688h
_journal_volume 3
_journal_year 2013
_chemical_formula_moiety 'C14 H28 S4'
_chemical_formula_sum 'C14 H28 S4'
_chemical_formula_weight 324.60
_space_group_IT_number 14
_space_group_name_Hall '-P 2yn'
_space_group_name_H-M_alt 'P 1 21/n 1'
_symmetry_cell_setting monoclinic
_symmetry_space_group_name_Hall '-P 2yn'
_symmetry_space_group_name_H-M 'P 1 21/n 1'
_atom_sites_solution_hydrogens geom
_atom_sites_solution_primary direct
_atom_sites_solution_secondary 'all non-H atoms found by direct methods'
_audit_creation_method SHELXL-97
_cell_angle_alpha 90.00
_cell_angle_beta 93.9707(16)
_cell_angle_gamma 90.00
_cell_formula_units_Z 2
_cell_length_a 6.0477(7)
_cell_length_b 15.1049(18)
_cell_length_c 9.4034(11)
_cell_measurement_reflns_used 6020
_cell_measurement_temperature 150(2)
_cell_measurement_theta_max 30.44
_cell_measurement_theta_min 2.56
_cell_volume 856.94(17)
_computing_cell_refinement 'Bruker SAINT'
_computing_data_collection 'Bruker APEX 2'
_computing_data_reduction 'Bruker SAINT'
_computing_molecular_graphics 'Bruker SHELXTL'
_computing_publication_material 'Bruker SHELXTL and local programs'
_computing_structure_refinement 'SHELXL-97 (Sheldrick, 2008)'
_computing_structure_solution 'SHELXS-97 (Sheldrick, 2008)'
_diffrn_ambient_temperature 150(2)
_diffrn_measured_fraction_theta_full 0.996
_diffrn_measured_fraction_theta_max 0.987
_diffrn_measurement_device_type 'Bruker APEX 2 CCD diffractometer'
_diffrn_measurement_method '\w rotation with narrow frames'
_diffrn_radiation_monochromator graphite
_diffrn_radiation_source 'fine-focus sealed tube'
_diffrn_radiation_type MoK\a
_diffrn_radiation_wavelength 0.71073
_diffrn_reflns_av_R_equivalents 0.0244
_diffrn_reflns_av_sigmaI/netI 0.0216
_diffrn_reflns_limit_h_max 8
_diffrn_reflns_limit_h_min -8
_diffrn_reflns_limit_k_max 21
_diffrn_reflns_limit_k_min -21
_diffrn_reflns_limit_l_max 13
_diffrn_reflns_limit_l_min -13
_diffrn_reflns_number 9497
_diffrn_reflns_theta_full 30.00
_diffrn_reflns_theta_max 30.47
_diffrn_reflns_theta_min 2.56
_diffrn_standards_decay_% 0
_diffrn_standards_number 0
_exptl_absorpt_coefficient_mu 0.538
_exptl_absorpt_correction_T_max 0.905
_exptl_absorpt_correction_T_min 0.760
_exptl_absorpt_correction_type multi-scan
_exptl_absorpt_process_details 'SADABS v2008/1, Sheldrick, G.M., (2008)'
_exptl_crystal_colour colourless
_exptl_crystal_density_diffrn 1.258
_exptl_crystal_density_method 'not measured'
_exptl_crystal_description block
_exptl_crystal_F_000 352
_exptl_crystal_size_max 0.54
_exptl_crystal_size_mid 0.52
_exptl_crystal_size_min 0.19
_refine_diff_density_max 0.439
_refine_diff_density_min -0.234
_refine_diff_density_rms 0.051
_refine_ls_extinction_method none
_refine_ls_goodness_of_fit_ref 1.066
_refine_ls_hydrogen_treatment constr
_refine_ls_matrix_type full
_refine_ls_number_parameters 84
_refine_ls_number_reflns 2579
_refine_ls_number_restraints 0
_refine_ls_restrained_S_all 1.066
_refine_ls_R_factor_all 0.0296
_refine_ls_R_factor_gt 0.0243
_refine_ls_shift/su_max 0.001
_refine_ls_shift/su_mean 0.000
_refine_ls_structure_factor_coef Fsqd
_refine_ls_weighting_details 'calc w=1/[\s^2^(Fo^2^)+(0.0357P)^2^+0.1152P] where P=(Fo^2^+2Fc^2^)/3'
_refine_ls_weighting_scheme calc
_refine_ls_wR_factor_gt 0.0628
_refine_ls_wR_factor_ref 0.0661
_reflns_number_gt 2270
_reflns_number_total 2579
_reflns_threshold_expression I>2\s(I)
_cod_data_source_file c3ra43688h.txt
_cod_data_source_block 10
_cod_depositor_comments
;
The following automatic conversions were performed:

data name '_iucr_refine_instruction_details' was replaced with
'_iucr_refine_instructions_details' as specified in the replacement
file 'data/replacement-values/replacement_tags.lst'.

Automatic conversion script
Id: cif_correct_tags 9268 2022-04-12 08:56:07Z antanas 
;
_cod_original_sg_symbol_H-M P2(1)/n
_cod_database_code 7239226

loop_
_symmetry_equiv_pos_as_xyz
'x, y, z'
'-x+1/2, y+1/2, -z+1/2'
'-x, -y, -z'
'x-1/2, -y-1/2, z-1/2'

loop_
_atom_site_label
_atom_site_type_symbol
_atom_site_fract_x
_atom_site_fract_y
_atom_site_fract_z
_atom_site_U_iso_or_equiv
_atom_site_adp_type
_atom_site_occupancy
_atom_site_symmetry_multiplicity
_atom_site_calc_flag
_atom_site_refinement_flags
S1 S 0.68018(4) 0.336956(16) 0.14264(2) 0.02212(7) Uani 1 1 d .
C1 C 0.84518(16) 0.43454(6) 0.18704(10) 0.02319(18) Uani 1 1 d .
H1A H 1.0020 0.4173 0.2077 0.028 Uiso 1 1 calc R
H1B H 0.8375 0.4757 0.1049 0.028 Uiso 1 1 calc R
C2 C 0.76006(18) 0.48101(7) 0.31713(10) 0.0268(2) Uani 1 1 d .
H2A H 0.8618 0.5304 0.3447 0.032 Uiso 1 1 calc R
H2B H 0.7656 0.4385 0.3975 0.032 Uiso 1 1 calc R
C3 C 0.52427(18) 0.51774(7) 0.29565(11) 0.0265(2) Uani 1 1 d .
H3A H 0.4217 0.4687 0.2678 0.032 Uiso 1 1 calc R
H3B H 0.4801 0.5420 0.3873 0.032 Uiso 1 1 calc R
C4 C 0.50029(16) 0.59003(7) 0.18251(10) 0.02441(19) Uani 1 1 d .
H4A H 0.5480 0.5675 0.0906 0.029 Uiso 1 1 calc R
H4B H 0.5940 0.6415 0.2118 0.029 Uiso 1 1 calc R
S2 S 0.21161(4) 0.622591(17) 0.16337(2) 0.02343(7) Uani 1 1 d .
C5 C 0.19816(15) 0.70373(6) 0.01799(10) 0.02113(18) Uani 1 1 d .
C6 C 0.32708(18) 0.78768(7) 0.06089(12) 0.0290(2) Uani 1 1 d .
H6A H 0.3174 0.8297 -0.0187 0.044 Uiso 1 1 calc R
H6B H 0.4828 0.7726 0.0851 0.044 Uiso 1 1 calc R
H6C H 0.2638 0.8145 0.1438 0.044 Uiso 1 1 calc R
C7 C -0.04879(16) 0.72437(7) -0.00908(11) 0.0278(2) Uani 1 1 d .
H7A H -0.1063 0.7479 0.0782 0.042 Uiso 1 1 calc R
H7B H -0.1289 0.6701 -0.0374 0.042 Uiso 1 1 calc R
H7C H -0.0694 0.7684 -0.0854 0.042 Uiso 1 1 calc R

loop_
_atom_site_aniso_label
_atom_site_aniso_U_11
_atom_site_aniso_U_22
_atom_site_aniso_U_33
_atom_site_aniso_U_23
_atom_site_aniso_U_13
_atom_site_aniso_U_12
S1 0.02011(11) 0.02433(12) 0.02202(12) 0.00155(8) 0.00228(8) -0.00249(8)
C1 0.0210(4) 0.0233(4) 0.0252(4) -0.0009(3) 0.0009(3) -0.0011(3)
C2 0.0313(5) 0.0274(5) 0.0212(4) 0.0003(4) -0.0018(4) 0.0046(4)
C3 0.0306(5) 0.0263(5) 0.0232(4) 0.0045(4) 0.0060(4) 0.0057(4)
C4 0.0227(4) 0.0263(5) 0.0242(4) 0.0047(4) 0.0018(3) 0.0020(4)
S2 0.02093(12) 0.02716(13) 0.02228(12) 0.00309(8) 0.00198(8) -0.00091(8)
C5 0.0197(4) 0.0214(4) 0.0219(4) 0.0006(3) -0.0008(3) 0.0006(3)
C6 0.0307(5) 0.0218(4) 0.0334(5) -0.0010(4) -0.0059(4) -0.0017(4)
C7 0.0205(4) 0.0340(5) 0.0285(5) -0.0011(4) -0.0007(4) 0.0054(4)

loop_
_atom_type_symbol
_atom_type_description
_atom_type_scat_dispersion_real
_atom_type_scat_dispersion_imag
_atom_type_scat_source
C C 0.0033 0.0016 'International Tables Vol C Tables 4.2.6.8 and 6.1.1.4'
H H 0.0000 0.0000 'International Tables Vol C Tables 4.2.6.8 and 6.1.1.4'
S S 0.1246 0.1234 'International Tables Vol C Tables 4.2.6.8 and 6.1.1.4'

loop_
_geom_angle_atom_site_label_1
_geom_angle_atom_site_label_2
_geom_angle_atom_site_label_3
_geom_angle
_geom_angle_site_symmetry_1
_geom_angle_site_symmetry_3
C1 S1 C5 102.52(4) . 3_665
C2 C1 S1 110.30(7) . .
C1 C2 C3 115.01(8) . .
C4 C3 C2 113.24(8) . .
C3 C4 S2 107.96(7) . .
C4 S2 C5 104.38(4) . .
C6 C5 C7 110.45(8) . .
C6 C5 S1 105.63(7) . 3_665
C7 C5 S1 111.99(6) . 3_665
C6 C5 S2 111.25(7) . .
C7 C5 S2 104.63(7) . .
S1 C5 S2 113.01(5) 3_665 .

loop_
_geom_bond_atom_site_label_1
_geom_bond_atom_site_label_2
_geom_bond_distance
_geom_bond_site_symmetry_2
S1 C1 1.8125(10) .
S1 C5 1.8315(10) 3_665
C1 C2 1.5302(14) .
C2 C3 1.5304(14) .
C3 C4 1.5244(13) .
C4 S2 1.8108(10) .
S2 C5 1.8336(10) .
C5 C6 1.5280(13) .
C5 C7 1.5296(13) .

loop_
_geom_torsion_atom_site_label_1
_geom_torsion_atom_site_label_2
_geom_torsion_atom_site_label_3
_geom_torsion_atom_site_label_4
_geom_torsion
_geom_torsion_site_symmetry_1
_geom_torsion_site_symmetry_4
C5 S1 C1 C2 177.41(7) 3_665 .
S1 C1 C2 C3 -63.79(10) . .
C1 C2 C3 C4 -63.22(12) . .
C2 C3 C4 S2 177.22(7) . .
C3 C4 S2 C5 -176.44(7) . .
C4 S2 C5 C6 -66.38(8) . .
C4 S2 C5 C7 174.35(6) . .
C4 S2 C5 S1 52.25(6) . 3_665
